data_7159399
loop_
_publ_author_name
'Singh, Surya Pratap'
'Arora, Shivani'
'Bhardwaj, Prashant Kumar'
'Singh, Anand'

_publ_section_title
;
 Annulation of quinone methides with 2-benzylidene dithiolanes: synthesis
 of spirochroman dithiolanes.
;
_journal_issue 24
_journal_name_full 'Organic &amp; biomolecular chemistry'
_journal_page_first 4962
_journal_page_last 4966
_journal_paper_doi 10.1039/d3ob00583f
_journal_volume 21
_journal_year 2023
_chemical_formula_moiety 'C32 H35 Cl O3 S2'
_chemical_formula_sum 'C32 H35 Cl O3 S2'
_chemical_formula_weight 567.17
_space_group_crystal_system triclinic
_space_group_IT_number 2
_space_group_name_Hall '-P 1'
_space_group_name_H-M_alt 'P -1'
_atom_sites_solution_hydrogens geom
_atom_sites_solution_primary dual
_audit_creation_date 2021-12-06
_audit_creation_method
;
Olex2 1.2-alpha
(compiled 2018.07.26 svn.r3523 for OlexSys, GUI svn.r5532)
;
_audit_update_record
;
2021-12-06 deposited with the CCDC.	2023-05-26 downloaded from the CCDC.
;
_cell_angle_alpha 61.943(2)
_cell_angle_beta 71.660(2)
_cell_angle_gamma 74.099(2)
_cell_formula_units_Z 2
_cell_length_a 10.3448(6)
_cell_length_b 12.6474(7)
_cell_length_c 13.0332(8)
_cell_measurement_reflns_used 9663
_cell_measurement_temperature 100(2)
_cell_measurement_theta_max 28.33
_cell_measurement_theta_min 2.33
_cell_volume 1412.12(15)
_computing_cell_refinement 'SAINT V8.38A (?, 2016)'
_computing_data_reduction 'SAINT V8.38A (?, 2016)'
_computing_molecular_graphics 'Olex2 (Dolomanov et al., 2009)'
_computing_publication_material 'Olex2 (Dolomanov et al., 2009)'
_computing_structure_refinement 'ShelXL (Sheldrick, 2015)'
_computing_structure_solution 'ShelXT (Sheldrick, 2015)'
_diffrn_ambient_temperature 100
_diffrn_measured_fraction_theta_full 0.996
_diffrn_measured_fraction_theta_max 0.993
_diffrn_measurement_device_type 'Bruker APEX-II CCD'
_diffrn_measurement_method '\f and \w scans'
_diffrn_radiation_type MoK\a
_diffrn_radiation_wavelength 0.71073
_diffrn_reflns_av_R_equivalents 0.0525
_diffrn_reflns_av_unetI/netI 0.0611
_diffrn_reflns_Laue_measured_fraction_full 0.996
_diffrn_reflns_Laue_measured_fraction_max 0.993
_diffrn_reflns_limit_h_max 13
_diffrn_reflns_limit_h_min -13
_diffrn_reflns_limit_k_max 16
_diffrn_reflns_limit_k_min -16
_diffrn_reflns_limit_l_max 17
_diffrn_reflns_limit_l_min -17
_diffrn_reflns_number 21388
_diffrn_reflns_point_group_measured_fraction_full 0.996
_diffrn_reflns_point_group_measured_fraction_max 0.993
_diffrn_reflns_theta_full 25.242
_diffrn_reflns_theta_max 28.347
_diffrn_reflns_theta_min 2.098
_diffrn_standards_number 0
_exptl_absorpt_coefficient_mu 0.316
_exptl_absorpt_correction_T_max 0.7457
_exptl_absorpt_correction_T_min 0.6153
_exptl_absorpt_correction_type none
_exptl_absorpt_process_details
'SADABS-2016/2 (Bruker,2016/2) was used for absorption correction. wR2(int) was 0.0954 before and 0.0663 after correction. The Ratio of minimum to maximum transmission is 0.8251. The \l/2 correction factor is Not present.'
_exptl_crystal_colour 'clear yellowish white'
_exptl_crystal_colour_lustre clear
_exptl_crystal_colour_modifier yellowish
_exptl_crystal_colour_primary white
_exptl_crystal_density_diffrn 1.334
_exptl_crystal_description block
_exptl_crystal_F_000 600
_exptl_crystal_size_max 0.3
_exptl_crystal_size_mid 0.25
_exptl_crystal_size_min 0.2
_refine_diff_density_max 0.416
_refine_diff_density_min -0.662
_refine_diff_density_rms 0.078
_refine_ls_extinction_method none
_refine_ls_goodness_of_fit_ref 1.108
_refine_ls_hydrogen_treatment constr
_refine_ls_matrix_type full
_refine_ls_number_parameters 349
_refine_ls_number_reflns 6997
_refine_ls_number_restraints 0
_refine_ls_restrained_S_all 1.108
_refine_ls_R_factor_all 0.0774
_refine_ls_R_factor_gt 0.0542
_refine_ls_shift/su_max 0.001
_refine_ls_shift/su_mean 0.000
_refine_ls_structure_factor_coef Fsqd
_refine_ls_weighting_details 'w=1/[\s^2^(Fo^2^)+(0.0152P)^2^+1.9230P] where P=(Fo^2^+2Fc^2^)/3'
_refine_ls_weighting_scheme calc
_refine_ls_wR_factor_gt 0.1037
_refine_ls_wR_factor_ref 0.1166
_reflns_Friedel_coverage 0.000
_reflns_number_gt 5439
_reflns_number_total 6997
_reflns_threshold_expression 'I > 2\s(I)'
_cod_data_source_file d3ob00583f2.cif
_cod_data_source_block 9nova_0m
_cod_database_code 7159399
_shelx_shelxl_version_number 2016/6
_shelx_space_group_comment
;
The symmetry employed for this shelxl refinement is uniquely defined
by the following loop, which should always be used as a source of
symmetry information in preference to the above space-group names.
They are only intended as comments.
;
_shelx_estimated_absorpt_t_max 0.940
_shelx_estimated_absorpt_t_min 0.911
_olex2_refinement_description
;
1. Fixed Uiso
 At 1.2 times of:
  All C(H) groups, All C(H,H) groups
 At 1.5 times of:
  All C(H,H,H) groups, All O(H) groups
2.a Ternary CH refined with riding coordinates:
 C4(H4), C18(H18)
2.b Secondary CH2 refined with riding coordinates:
 C2(H2A,H2B), C1(H1A,H1B)
2.c Aromatic/amide H refined with riding coordinates:
 C20(H20), C32(H32), C16(H16), C7(H7), C11(H11), C13(H13), C8(H8), C14(H14),
 C10(H10), C15(H15)
2.d Tetrahedral OH refined with riding coordinates:
 O3(H3)
2.e Idealised Me refined as rotating group:
 C23(H23A,H23B,H23C), C24(H24A,H24B,H24C), C29(H29A,H29B,H29C), C25(H25A,H25B,
 H25C), C30(H30A,H30B,H30C), C31(H31A,H31B,H31C)
;
_olex2_submission_special_instructions 'No special instructions were received'

loop_
_space_group_symop_operation_xyz
'x, y, z'
'-x, -y, -z'

loop_
_atom_site_label
_atom_site_type_symbol
_atom_site_fract_x
_atom_site_fract_y
_atom_site_fract_z
_atom_site_U_iso_or_equiv
_atom_site_adp_type
_atom_site_occupancy
_atom_site_site_symmetry_order
_atom_site_calc_flag
_atom_site_refinement_flags_posn
_atom_site_refinement_flags_adp
_atom_site_refinement_flags_occupancy
_atom_site_disorder_assembly
_atom_site_disorder_group
S2 S 0.87620(6) 0.49342(5) 0.39345(5) 0.01572(13) Uani 1 1 d . . . . .
S1 S 1.03890(6) 0.48855(6) 0.16486(5) 0.01801(13) Uani 1 1 d . . . . .
Cl1 Cl 1.18192(8) -0.02367(7) 0.05399(7) 0.03482(18) Uani 1 1 d . . . . .
O1 O 0.79542(16) 0.61649(14) 0.18536(14) 0.0157(3) Uani 1 1 d . . . . .
O2 O 0.85485(17) 0.22447(15) 0.43587(14) 0.0204(4) Uani 1 1 d . . . . .
O3 O 0.28966(18) 0.14676(17) 0.33169(16) 0.0249(4) Uani 1 1 d . . . . .
H3 H 0.310852 0.071865 0.370245 0.037 Uiso 1 1 calc R . . . .
C19 C 0.5539(2) 0.3360(2) 0.3399(2) 0.0133(4) Uani 1 1 d . . . . .
C20 C 0.4650(2) 0.2720(2) 0.4435(2) 0.0133(4) Uani 1 1 d . . . . .
H20 H 0.466343 0.271620 0.516205 0.016 Uiso 1 1 calc R . . . .
C32 C 0.5556(2) 0.3325(2) 0.2343(2) 0.0148(4) Uani 1 1 d . . . . .
H32 H 0.616650 0.376059 0.163227 0.018 Uiso 1 1 calc R . . . .
C12 C 0.6538(2) 0.6375(2) 0.2277(2) 0.0141(4) Uani 1 1 d . . . . .
C27 C 0.4705(2) 0.2668(2) 0.2293(2) 0.0141(4) Uani 1 1 d . . . . .
C3 C 0.8641(2) 0.5005(2) 0.25359(19) 0.0136(4) Uani 1 1 d . . . . .
C17 C 0.5761(2) 0.5444(2) 0.3040(2) 0.0150(4) Uani 1 1 d . . . . .
C4 C 0.7902(2) 0.4016(2) 0.2705(2) 0.0143(4) Uani 1 1 d . . . . .
H4 H 0.784361 0.415333 0.189907 0.017 Uiso 1 1 calc R . . . .
C26 C 0.3786(2) 0.2076(2) 0.3357(2) 0.0150(4) Uani 1 1 d . . . . .
C22 C 0.2708(2) 0.1433(2) 0.5592(2) 0.0148(4) Uani 1 1 d . . . . .
C16 C 0.4351(2) 0.5773(2) 0.3423(2) 0.0192(5) Uani 1 1 d . . . . .
H16 H 0.379709 0.515699 0.395698 0.023 Uiso 1 1 calc R . . . .
C6 C 0.9501(2) 0.2070(2) 0.2537(2) 0.0161(5) Uani 1 1 d . . . . .
C28 C 0.4781(2) 0.2601(2) 0.1124(2) 0.0160(5) Uani 1 1 d . . . . .
C21 C 0.3735(2) 0.2080(2) 0.4447(2) 0.0139(4) Uani 1 1 d . . . . .
C5 C 0.8658(2) 0.2731(2) 0.3282(2) 0.0161(5) Uani 1 1 d . . . . .
C2 C 1.0206(2) 0.5771(2) 0.3219(2) 0.0206(5) Uani 1 1 d . . . . .
H2A H 0.990593 0.662320 0.269782 0.025 Uiso 1 1 calc R . . . .
H2B H 1.059757 0.576404 0.382471 0.025 Uiso 1 1 calc R . . . .
C18 C 0.6417(2) 0.4123(2) 0.34420(19) 0.0135(4) Uani 1 1 d . . . . .
H18 H 0.647179 0.381155 0.429102 0.016 Uiso 1 1 calc R . . . .
C23 C 0.2879(2) 0.1574(2) 0.6646(2) 0.0184(5) Uani 1 1 d . . . . .
H23A H 0.381254 0.121367 0.677926 0.028 Uiso 1 1 calc GR . . . .
H23B H 0.220620 0.116234 0.736233 0.028 Uiso 1 1 calc GR . . . .
H23C H 0.272805 0.243671 0.646844 0.028 Uiso 1 1 calc GR . . . .
C7 C 1.0273(2) 0.0946(2) 0.3093(2) 0.0184(5) Uani 1 1 d . . . . .
H7 H 1.029348 0.065907 0.390607 0.022 Uiso 1 1 calc R . . . .
C11 C 0.9509(3) 0.2481(2) 0.1335(2) 0.0207(5) Uani 1 1 d . . . . .
H11 H 0.901251 0.325258 0.093551 0.025 Uiso 1 1 calc R . . . .
C13 C 0.5934(2) 0.7589(2) 0.1859(2) 0.0172(5) Uani 1 1 d . . . . .
H13 H 0.648017 0.820812 0.131522 0.021 Uiso 1 1 calc R . . . .
C24 C 0.1226(2) 0.2010(2) 0.5442(2) 0.0200(5) Uani 1 1 d . . . . .
H24A H 0.111760 0.288356 0.519993 0.030 Uiso 1 1 calc GR . . . .
H24B H 0.057912 0.164572 0.619955 0.030 Uiso 1 1 calc GR . . . .
H24C H 0.103613 0.186724 0.482952 0.030 Uiso 1 1 calc GR . . . .
C8 C 1.1008(2) 0.0244(2) 0.2483(2) 0.0218(5) Uani 1 1 d . . . . .
H8 H 1.154069 -0.051147 0.286716 0.026 Uiso 1 1 calc R . . . .
C1 C 1.1274(2) 0.5154(2) 0.2487(2) 0.0217(5) Uani 1 1 d . . . . .
H1A H 1.173132 0.437646 0.301774 0.026 Uiso 1 1 calc R . . . .
H1B H 1.198366 0.567697 0.193758 0.026 Uiso 1 1 calc R . . . .
C29 C 0.3412(2) 0.3212(2) 0.0714(2) 0.0209(5) Uani 1 1 d . . . . .
H29A H 0.266283 0.278430 0.132053 0.031 Uiso 1 1 calc GR . . . .
H29B H 0.348016 0.318291 -0.003959 0.031 Uiso 1 1 calc GR . . . .
H29C H 0.322257 0.405890 0.060016 0.031 Uiso 1 1 calc GR . . . .
C14 C 0.4537(3) 0.7883(2) 0.2244(2) 0.0201(5) Uani 1 1 d . . . . .
H14 H 0.411854 0.870760 0.196195 0.024 Uiso 1 1 calc R . . . .
C25 C 0.2942(3) 0.0058(2) 0.5942(2) 0.0209(5) Uani 1 1 d . . . . .
H25A H 0.274087 -0.008297 0.533391 0.031 Uiso 1 1 calc GR . . . .
H25B H 0.233060 -0.033998 0.671268 0.031 Uiso 1 1 calc GR . . . .
H25C H 0.390250 -0.027735 0.600307 0.031 Uiso 1 1 calc GR . . . .
C30 C 0.5107(3) 0.1271(2) 0.1286(2) 0.0233(5) Uani 1 1 d . . . . .
H30A H 0.598965 0.089671 0.152830 0.035 Uiso 1 1 calc GR . . . .
H30B H 0.516317 0.124867 0.053216 0.035 Uiso 1 1 calc GR . . . .
H30C H 0.437631 0.082462 0.190184 0.035 Uiso 1 1 calc GR . . . .
C10 C 1.0233(3) 0.1780(2) 0.0718(2) 0.0255(6) Uani 1 1 d . . . . .
H10 H 1.023198 0.206622 -0.009924 0.031 Uiso 1 1 calc R . . . .
C9 C 1.0955(3) 0.0660(2) 0.1303(2) 0.0226(5) Uani 1 1 d . . . . .
C15 C 0.3742(3) 0.6978(2) 0.3042(2) 0.0224(5) Uani 1 1 d . . . . .
H15 H 0.278509 0.718327 0.332482 0.027 Uiso 1 1 calc R . . . .
C31 C 0.5926(2) 0.3247(2) 0.0105(2) 0.0208(5) Uani 1 1 d . . . . .
H31A H 0.574371 0.410854 -0.006145 0.031 Uiso 1 1 calc GR . . . .
H31B H 0.594942 0.316163 -0.061011 0.031 Uiso 1 1 calc GR . . . .
H31C H 0.681476 0.288391 0.033626 0.031 Uiso 1 1 calc GR . . . .

loop_
_atom_site_aniso_label
_atom_site_aniso_U_11
_atom_site_aniso_U_22
_atom_site_aniso_U_33
_atom_site_aniso_U_23
_atom_site_aniso_U_13
_atom_site_aniso_U_12
S2 0.0149(3) 0.0181(3) 0.0137(3) -0.0057(2) -0.0023(2) -0.0045(2)
S1 0.0138(3) 0.0210(3) 0.0180(3) -0.0089(2) 0.0009(2) -0.0046(2)
Cl1 0.0348(4) 0.0316(4) 0.0389(4) -0.0240(3) -0.0051(3) 0.0076(3)
O1 0.0147(8) 0.0141(8) 0.0149(8) -0.0030(6) -0.0037(6) -0.0023(6)
O2 0.0233(9) 0.0184(9) 0.0161(8) -0.0041(7) -0.0061(7) -0.0018(7)
O3 0.0281(10) 0.0250(10) 0.0264(10) -0.0081(8) -0.0086(8) -0.0133(8)
C19 0.0101(10) 0.0139(11) 0.0151(11) -0.0057(9) -0.0025(8) -0.0015(8)
C20 0.0134(10) 0.0127(11) 0.0134(11) -0.0056(9) -0.0039(9) 0.0000(9)
C32 0.0128(10) 0.0145(11) 0.0138(11) -0.0043(9) -0.0016(9) -0.0020(9)
C12 0.0146(10) 0.0162(11) 0.0137(11) -0.0069(9) -0.0042(9) -0.0032(9)
C27 0.0142(10) 0.0130(11) 0.0150(11) -0.0058(9) -0.0050(9) 0.0000(9)
C3 0.0127(10) 0.0133(11) 0.0120(10) -0.0034(9) -0.0031(8) -0.0011(9)
C17 0.0160(11) 0.0170(11) 0.0148(11) -0.0072(9) -0.0047(9) -0.0040(9)
C4 0.0135(10) 0.0143(11) 0.0144(11) -0.0056(9) -0.0027(9) -0.0021(9)
C26 0.0147(11) 0.0142(11) 0.0185(11) -0.0071(9) -0.0046(9) -0.0041(9)
C22 0.0138(10) 0.0154(11) 0.0136(11) -0.0048(9) -0.0011(9) -0.0042(9)
C16 0.0167(11) 0.0195(12) 0.0221(12) -0.0103(10) -0.0014(10) -0.0042(10)
C6 0.0140(11) 0.0141(11) 0.0186(11) -0.0048(9) -0.0023(9) -0.0052(9)
C28 0.0182(11) 0.0170(11) 0.0144(11) -0.0074(9) -0.0051(9) -0.0016(9)
C21 0.0134(10) 0.0121(11) 0.0155(11) -0.0053(9) -0.0026(9) -0.0026(9)
C5 0.0121(10) 0.0160(11) 0.0192(12) -0.0049(9) -0.0047(9) -0.0040(9)
C2 0.0186(12) 0.0253(13) 0.0190(12) -0.0069(10) -0.0030(10) -0.0106(10)
C18 0.0147(10) 0.0133(11) 0.0119(10) -0.0043(9) -0.0036(9) -0.0024(9)
C23 0.0199(11) 0.0182(12) 0.0143(11) -0.0043(9) -0.0024(9) -0.0053(10)
C7 0.0144(11) 0.0161(12) 0.0215(12) -0.0050(10) -0.0029(9) -0.0045(9)
C11 0.0224(12) 0.0164(12) 0.0193(12) -0.0064(10) -0.0045(10) 0.0008(10)
C13 0.0199(11) 0.0158(11) 0.0164(11) -0.0049(9) -0.0068(9) -0.0038(9)
C24 0.0162(11) 0.0195(12) 0.0210(12) -0.0062(10) -0.0031(10) -0.0031(10)
C8 0.0156(11) 0.0158(12) 0.0302(14) -0.0070(10) -0.0052(10) -0.0010(9)
C1 0.0138(11) 0.0267(14) 0.0259(13) -0.0102(11) -0.0037(10) -0.0073(10)
C29 0.0202(12) 0.0247(13) 0.0194(12) -0.0101(10) -0.0074(10) -0.0005(10)
C14 0.0222(12) 0.0150(12) 0.0239(13) -0.0088(10) -0.0094(10) 0.0022(10)
C25 0.0218(12) 0.0127(11) 0.0239(13) -0.0040(10) -0.0045(10) -0.0039(10)
C30 0.0281(13) 0.0209(13) 0.0227(13) -0.0133(11) -0.0038(11) -0.0008(11)
C10 0.0257(13) 0.0254(14) 0.0231(13) -0.0112(11) -0.0034(11) -0.0005(11)
C9 0.0177(12) 0.0227(13) 0.0290(14) -0.0158(11) -0.0002(10) -0.0019(10)
C15 0.0176(12) 0.0229(13) 0.0297(14) -0.0153(11) -0.0061(10) 0.0014(10)
C31 0.0215(12) 0.0253(13) 0.0168(12) -0.0119(10) -0.0017(10) -0.0027(10)

loop_
_atom_type_symbol
_atom_type_description
_atom_type_scat_dispersion_real
_atom_type_scat_dispersion_imag
_atom_type_scat_source
C C 0.0033 0.0016 'International Tables Vol C Tables 4.2.6.8 and 6.1.1.4'
H H 0.0000 0.0000 'International Tables Vol C Tables 4.2.6.8 and 6.1.1.4'
Cl Cl 0.1484 0.1585 'International Tables Vol C Tables 4.2.6.8 and 6.1.1.4'
O O 0.0106 0.0060 'International Tables Vol C Tables 4.2.6.8 and 6.1.1.4'
S S 0.1246 0.1234 'International Tables Vol C Tables 4.2.6.8 and 6.1.1.4'

loop_
_geom_angle_atom_site_label_1
_geom_angle_atom_site_label_2
_geom_angle_atom_site_label_3
_geom_angle
_geom_angle_site_symmetry_1
_geom_angle_site_symmetry_3
_geom_angle_publ_flag
C2 S2 C3 92.73(11) . . ?
C1 S1 C3 98.60(11) . . ?
C12 O1 C3 115.44(17) . . ?
C26 O3 H3 109.5 . . ?
C20 C19 C32 118.7(2) . . ?
C20 C19 C18 119.0(2) . . ?
C32 C19 C18 122.2(2) . . ?
C19 C20 H20 118.8 . . ?
C19 C20 C21 122.3(2) . . ?
C21 C20 H20 118.8 . . ?
C19 C32 H32 118.9 . . ?
C19 C32 C27 122.2(2) . . ?
C27 C32 H32 118.9 . . ?
O1 C12 C13 115.41(19) . . ?
C17 C12 O1 122.8(2) . . ?
C17 C12 C13 121.8(2) . . ?
C32 C27 C26 116.7(2) . . ?
C32 C27 C28 121.3(2) . . ?
C26 C27 C28 121.9(2) . . ?
S1 C3 S2 107.62(11) . . ?
O1 C3 S2 110.68(15) . . ?
O1 C3 S1 105.66(14) . . ?
O1 C3 C4 108.89(17) . . ?
C4 C3 S2 113.49(15) . . ?
C4 C3 S1 110.21(15) . . ?
C12 C17 C16 117.3(2) . . ?
C12 C17 C18 121.4(2) . . ?
C16 C17 C18 121.2(2) . . ?
C3 C4 H4 107.6 . . ?
C3 C4 C18 110.40(18) . . ?
C5 C4 C3 113.47(18) . . ?
C5 C4 H4 107.6 . . ?
C5 C4 C18 109.83(18) . . ?
C18 C4 H4 107.6 . . ?
O3 C26 C27 117.7(2) . . ?
O3 C26 C21 119.2(2) . . ?
C27 C26 C21 123.1(2) . . ?
C21 C22 C24 109.91(19) . . ?
C21 C22 C25 111.42(19) . . ?
C23 C22 C21 111.03(18) . . ?
C23 C22 C24 106.46(19) . . ?
C23 C22 C25 106.42(19) . . ?
C24 C22 C25 111.45(19) . . ?
C17 C16 H16 119.3 . . ?
C15 C16 C17 121.5(2) . . ?
C15 C16 H16 119.3 . . ?
C7 C6 C5 117.9(2) . . ?
C11 C6 C5 123.8(2) . . ?
C11 C6 C7 118.3(2) . . ?
C27 C28 C30 110.75(19) . . ?
C29 C28 C27 110.19(19) . . ?
C29 C28 C30 110.11(19) . . ?
C31 C28 C27 112.46(19) . . ?
C31 C28 C29 107.13(19) . . ?
C31 C28 C30 106.07(19) . . ?
C20 C21 C26 116.8(2) . . ?
C20 C21 C22 121.4(2) . . ?
C26 C21 C22 121.84(19) . . ?
O2 C5 C4 119.3(2) . . ?
O2 C5 C6 120.3(2) . . ?
C6 C5 C4 120.4(2) . . ?
S2 C2 H2A 110.3 . . ?
S2 C2 H2B 110.3 . . ?
H2A C2 H2B 108.5 . . ?
C1 C2 S2 107.11(17) . . ?
C1 C2 H2A 110.3 . . ?
C1 C2 H2B 110.3 . . ?
C19 C18 C4 112.40(18) . . ?
C19 C18 H18 107.5 . . ?
C17 C18 C19 111.48(18) . . ?
C17 C18 C4 110.15(18) . . ?
C17 C18 H18 107.5 . . ?
C4 C18 H18 107.5 . . ?
C22 C23 H23A 109.5 . . ?
C22 C23 H23B 109.5 . . ?
C22 C23 H23C 109.5 . . ?
H23A C23 H23B 109.5 . . ?
H23A C23 H23C 109.5 . . ?
H23B C23 H23C 109.5 . . ?
C6 C7 H7 119.4 . . ?
C8 C7 C6 121.3(2) . . ?
C8 C7 H7 119.4 . . ?
C6 C11 H11 119.6 . . ?
C10 C11 C6 120.9(2) . . ?
C10 C11 H11 119.6 . . ?
C12 C13 H13 120.3 . . ?
C14 C13 C12 119.4(2) . . ?
C14 C13 H13 120.3 . . ?
C22 C24 H24A 109.5 . . ?
C22 C24 H24B 109.5 . . ?
C22 C24 H24C 109.5 . . ?
H24A C24 H24B 109.5 . . ?
H24A C24 H24C 109.5 . . ?
H24B C24 H24C 109.5 . . ?
C7 C8 H8 120.5 . . ?
C7 C8 C9 119.0(2) . . ?
C9 C8 H8 120.5 . . ?
S1 C1 H1A 110.2 . . ?
S1 C1 H1B 110.2 . . ?
C2 C1 S1 107.71(16) . . ?
C2 C1 H1A 110.2 . . ?
C2 C1 H1B 110.2 . . ?
H1A C1 H1B 108.5 . . ?
C28 C29 H29A 109.5 . . ?
C28 C29 H29B 109.5 . . ?
C28 C29 H29C 109.5 . . ?
H29A C29 H29B 109.5 . . ?
H29A C29 H29C 109.5 . . ?
H29B C29 H29C 109.5 . . ?
C13 C14 H14 119.9 . . ?
C13 C14 C15 120.2(2) . . ?
C15 C14 H14 119.9 . . ?
C22 C25 H25A 109.5 . . ?
C22 C25 H25B 109.5 . . ?
C22 C25 H25C 109.5 . . ?
H25A C25 H25B 109.5 . . ?
H25A C25 H25C 109.5 . . ?
H25B C25 H25C 109.5 . . ?
C28 C30 H30A 109.5 . . ?
C28 C30 H30B 109.5 . . ?
C28 C30 H30C 109.5 . . ?
H30A C30 H30B 109.5 . . ?
H30A C30 H30C 109.5 . . ?
H30B C30 H30C 109.5 . . ?
C11 C10 H10 120.3 . . ?
C9 C10 C11 119.3(2) . . ?
C9 C10 H10 120.3 . . ?
C8 C9 Cl1 119.6(2) . . ?
C10 C9 Cl1 119.2(2) . . ?
C10 C9 C8 121.2(2) . . ?
C16 C15 H15 120.2 . . ?
C14 C15 C16 119.7(2) . . ?
C14 C15 H15 120.2 . . ?
C28 C31 H31A 109.5 . . ?
C28 C31 H31B 109.5 . . ?
C28 C31 H31C 109.5 . . ?
H31A C31 H31B 109.5 . . ?
H31A C31 H31C 109.5 . . ?
H31B C31 H31C 109.5 . . ?

loop_
_geom_bond_atom_site_label_1
_geom_bond_atom_site_label_2
_geom_bond_distance
_geom_bond_site_symmetry_2
_geom_bond_publ_flag
S2 C3 1.825(2) . ?
S2 C2 1.812(2) . ?
S1 C3 1.824(2) . ?
S1 C1 1.816(2) . ?
Cl1 C9 1.738(3) . ?
O1 C12 1.392(3) . ?
O1 C3 1.431(3) . ?
O2 C5 1.219(3) . ?
O3 H3 0.8400 . ?
O3 C26 1.378(3) . ?
C19 C20 1.387(3) . ?
C19 C32 1.393(3) . ?
C19 C18 1.524(3) . ?
C20 H20 0.9500 . ?
C20 C21 1.396(3) . ?
C32 H32 0.9500 . ?
C32 C27 1.398(3) . ?
C12 C17 1.391(3) . ?
C12 C13 1.395(3) . ?
C27 C26 1.404(3) . ?
C27 C28 1.542(3) . ?
C3 C4 1.536(3) . ?
C17 C16 1.398(3) . ?
C17 C18 1.518(3) . ?
C4 H4 1.0000 . ?
C4 C5 1.530(3) . ?
C4 C18 1.543(3) . ?
C26 C21 1.407(3) . ?
C22 C21 1.535(3) . ?
C22 C23 1.533(3) . ?
C22 C24 1.538(3) . ?
C22 C25 1.544(3) . ?
C16 H16 0.9500 . ?
C16 C15 1.388(3) . ?
C6 C5 1.495(3) . ?
C6 C7 1.399(3) . ?
C6 C11 1.396(3) . ?
C28 C29 1.542(3) . ?
C28 C30 1.545(3) . ?
C28 C31 1.534(3) . ?
C2 H2A 0.9900 . ?
C2 H2B 0.9900 . ?
C2 C1 1.517(3) . ?
C18 H18 1.0000 . ?
C23 H23A 0.9800 . ?
C23 H23B 0.9800 . ?
C23 H23C 0.9800 . ?
C7 H7 0.9500 . ?
C7 C8 1.382(3) . ?
C11 H11 0.9500 . ?
C11 C10 1.387(3) . ?
C13 H13 0.9500 . ?
C13 C14 1.379(3) . ?
C24 H24A 0.9800 . ?
C24 H24B 0.9800 . ?
C24 H24C 0.9800 . ?
C8 H8 0.9500 . ?
C8 C9 1.387(4) . ?
C1 H1A 0.9900 . ?
C1 H1B 0.9900 . ?
C29 H29A 0.9800 . ?
C29 H29B 0.9800 . ?
C29 H29C 0.9800 . ?
C14 H14 0.9500 . ?
C14 C15 1.388(4) . ?
C25 H25A 0.9800 . ?
C25 H25B 0.9800 . ?
C25 H25C 0.9800 . ?
C30 H30A 0.9800 . ?
C30 H30B 0.9800 . ?
C30 H30C 0.9800 . ?
C10 H10 0.9500 . ?
C10 C9 1.381(4) . ?
C15 H15 0.9500 . ?
C31 H31A 0.9800 . ?
C31 H31B 0.9800 . ?
C31 H31C 0.9800 . ?
